data_1561860
loop_
_publ_author_name
'Boltersdorf, Jonathan'
'Maggard, Paul A.'

_publ_section_title
;
 Structural and electronic investigations of PbTa4O11 and BiTa7O19
 constructed from \a-U3O8 types of layers
;
_journal_name_full 'Journal of Solid State Chemistry'
_journal_page_first 310
_journal_page_last 321
_journal_paper_doi 10.1016/j.jssc.2015.06.019
_journal_volume 229
_journal_year 2015
_chemical_formula_sum 'O11 Pb Ta4'
_chemical_formula_weight 1106.98
_space_group_IT_number 146
_space_group_name_Hall 'R 3'
_space_group_name_H-M_alt 'R 3 :H'
_symmetry_cell_setting trigonal
_symmetry_space_group_name_H-M 'R 3 :H'
_cell_angle_alpha 90.0
_cell_angle_beta 90.0
_cell_angle_gamma 120.0
_cell_formula_units_Z 6
_cell_length_a 6.237006(15)
_cell_length_b 6.237006
_cell_length_c 36.86138(14)
_cell_volume 1241.808(6)
_computing_structure_refinement GSAS
_refine_ls_goodness_of_fit_all 1.91
_refine_ls_matrix_type full
_refine_ls_number_parameters 39
_refine_ls_number_restraints 0
_refine_ls_shift/su_max 7.99
_refine_ls_shift/su_mean 2.50
_cod_data_source_file JSSC-2015-229-310.cif
_cod_data_source_block PBTA4O11_2
_cod_depositor_comments
;
The following automatic conversions were performed:

data item '_geom_angle_publ_flag' value 'N' was changed to 'n' in
accordance with the built-in table derived from the CIF Core
dictionary named 'cif_core.dic' version 2.4.5 last updated on
2014-11-21 (88 times).

data item '_geom_bond_publ_flag' value 'N' was changed to 'n' in
accordance with the built-in table derived from the CIF Core
dictionary named 'cif_core.dic' version 2.4.5 last updated on
2014-11-21 (461 times).

Automatic conversion script
Id: cif_fix_values 8369 2020-08-20 11:38:08Z andrius 
;
_cod_original_cell_volume 1241.808(5)
_cod_original_sg_symbol_H-M 'R 3'
_cod_database_code 1561860

loop_
_symmetry_equiv_pos_site_id
_symmetry_equiv_pos_as_xyz
1 +x,+y,+z
2 -y,x-y,+z
3 y-x,-x,+z
101 +x+1/3,+y+2/3,+z+2/3
102 -y+1/3,x-y+2/3,+z+2/3
103 y-x+1/3,-x+2/3,+z+2/3
201 +x+2/3,+y+1/3,+z+1/3
202 -y+2/3,x-y+1/3,+z+1/3
203 y-x+2/3,-x+1/3,+z+1/3

loop_
_atom_site_type_symbol
_atom_site_label
_atom_site_fract_x
_atom_site_fract_y
_atom_site_fract_z
_atom_site_occupancy
_atom_site_thermal_displace_type
_atom_site_U_iso_or_equiv
_atom_site_symmetry_multiplicity
Pb Pb1 0.0 0.0 0.33171(22) 1.0 Uiso 0.01255(25) 3
Pb Pb2 0.0 0.0 0.16878(22) 1.0 Uiso 0.01255(25) 3
Ta Ta1 0.3704(7) 0.0025(13) 0.25095(19) 1.0 Uiso 0.0062(4) 9
Ta Ta2 0.9991(15) 0.6410(8) 0.75070(17) 1.0 Uiso 0.0053(4) 9
Ta Ta3 0.0 0.0 1.00090(21) 1.0 Uiso 0.0091(11) 3
Ta Ta4 0.0 0.0 0.50133(18) 1.0 Uiso 0.0036(8) 3
O- O1 0.0555(9) 0.4132(9) 0.19823(15) 1.0 Uiso 0.00844(8) 9
O- O2 0.5679(11) 0.9442(12) 0.69774(16) 1.0 Uiso 0.00844(8) 9
O- O3 0.4292(9) 0.0717(9) 0.30256(16) 1.0 Uiso 0.00844(8) 9
O- O4 0.9489(11) 0.5581(10) 0.80172(15) 1.0 Uiso 0.00844(8) 9
O- O5 0.7492(10) -0.0023(18) 0.24950(21) 1.0 Uiso 0.00844(8) 9
O- O6 1.0029(13) 0.2489(8) 0.75210(16) 1.0 Uiso 0.00844(8) 9
O- O7 0.0 0.0 0.40607(28) 1.0 Uiso 0.00844(8) 3
O- O8 0.0 0.0 0.90554(21) 1.0 Uiso 0.00844(8) 3
O- O9 0.0 0.0 0.09362(29) 1.0 Uiso 0.00844(8) 3
O- O10 0.0 0.0 0.59271(21) 1.0 Uiso 0.00844(8) 3

loop_
_atom_type_symbol
_atom_type_number_in_cell
Pb 6.0
Ta 24.0
O- 66.0

loop_
_geom_angle_atom_site_label_1
_geom_angle_atom_site_label_2
_geom_angle_atom_site_label_3
_geom_angle
_geom_angle_site_symmetry_1
_geom_angle_site_symmetry_2
_geom_angle_site_symmetry_3
_geom_angle_publ_flag
O2 Pb1 O2 98.64(29) 101_434 . 102_654 n
O2 Pb1 O2 98.64(29) 101_434 . 103_454 n
O2 Pb1 O2 98.64(29) 102_654 . 103_454 n
O4 Pb2 O4 97.00(29) 201_344 . 202_544 n
O4 Pb2 O4 97.00(29) 201_344 . 203_564 n
O4 Pb2 O4 97.00(29) 202_544 . 203_564 n
O1 Ta1 O3 172.32(18) 3_555 . 1_555 n
O1 Ta1 O5 84.6(4) 3_555 . 2_545 n
O1 Ta1 O5 96.8(4) 3_555 . 3_665 n
O1 Ta1 O8 84.4(4) 3_555 . 201_554 n
O1 Ta1 O10 89.3(4) 3_555 . 101_544 n
O3 Ta1 O5 102.2(4) 1_555 . 2_545 n
O3 Ta1 O5 87.6(4) 1_555 . 3_665 n
O3 Ta1 O8 90.8(4) 1_555 . 201_554 n
O3 Ta1 O10 89.5(4) 1_555 . 101_544 n
O5 Ta1 O5 83.00(16) 2_545 . 3_665 n
O5 Ta1 O8 152.59(33) 2_545 . 201_554 n
O5 Ta1 O10 72.83(26) 2_545 . 101_544 n
O5 Ta1 O8 73.48(25) 3_665 . 201_554 n
O5 Ta1 O10 154.43(28) 3_665 . 101_544 n
O8 Ta1 O10 131.99(11) 201_554 . 101_544 n
O2 Ta2 O4 161.04(13) 2_765 . 1_555 n
O2 Ta2 O6 103.5(4) 2_765 . 2_655 n
O2 Ta2 O6 91.5(4) 2_765 . 3_775 n
O2 Ta2 O7 82.8(4) 2_765 . 201_555 n
O2 Ta2 O9 88.4(5) 2_765 . 101_655 n
O4 Ta2 O6 91.1(4) 1_555 . 2_655 n
O4 Ta2 O6 101.9(4) 1_555 . 3_775 n
O4 Ta2 O7 89.7(5) 1_555 . 201_555 n
O4 Ta2 O9 82.8(4) 1_555 . 101_655 n
O6 Ta2 O6 84.75(17) 2_655 . 3_775 n
O6 Ta2 O7 74.64(30) 2_655 . 201_555 n
O6 Ta2 O9 155.50(34) 2_655 . 101_655 n
O6 Ta2 O7 156.57(33) 3_775 . 201_555 n
O6 Ta2 O9 73.45(29) 3_775 . 101_655 n
O7 Ta2 O9 128.76(9) 201_555 . 101_655 n
O2 Ta3 O2 91.0(4) 201_445 . 202_555 n
O2 Ta3 O2 91.0(4) 201_445 . 203_455 n
O2 Ta3 O3 176.4(4) 201_445 . 101_445 n
O2 Ta3 O3 92.60(22) 201_445 . 102_545 n
O2 Ta3 O3 88.63(24) 201_445 . 103_555 n
O2 Ta3 O2 91.0(4) 202_555 . 203_455 n
O2 Ta3 O3 88.63(24) 202_555 . 101_445 n
O2 Ta3 O3 176.4(4) 202_555 . 102_545 n
O2 Ta3 O3 92.60(22) 202_555 . 103_555 n
O2 Ta3 O3 92.60(22) 203_455 . 101_445 n
O2 Ta3 O3 88.63(24) 203_455 . 102_545 n
O2 Ta3 O3 176.4(4) 203_455 . 103_555 n
O3 Ta3 O3 87.8(4) 101_445 . 102_545 n
O3 Ta3 O3 87.8(4) 101_445 . 103_555 n
O3 Ta3 O3 87.8(4) 102_545 . 103_555 n
O1 Ta4 O1 92.00(34) 201_445 . 202_555 n
O1 Ta4 O1 92.00(34) 201_445 . 203_455 n
O1 Ta4 O4 173.79(27) 201_445 . 101_444 n
O1 Ta4 O4 94.09(20) 201_445 . 102_544 n
O1 Ta4 O4 86.56(23) 201_445 . 103_554 n
O1 Ta4 O1 92.00(34) 202_555 . 203_455 n
O1 Ta4 O4 86.56(23) 202_555 . 101_444 n
O1 Ta4 O4 173.79(27) 202_555 . 102_544 n
O1 Ta4 O4 94.09(20) 202_555 . 103_554 n
O1 Ta4 O4 94.09(20) 203_455 . 101_444 n
O1 Ta4 O4 86.56(23) 203_455 . 102_544 n
O1 Ta4 O4 173.79(27) 203_455 . 103_554 n
O4 Ta4 O4 87.51(33) 101_444 . 102_544 n
O4 Ta4 O4 87.51(33) 101_444 . 103_554 n
O4 Ta4 O4 87.51(33) 102_544 . 103_554 n
Ta1 O1 Ta4 133.4(4) 2_555 . 101_554 n
Pb1 O2 Ta2 112.2(4) 201_565 . 3_675 n
Pb1 O2 Ta3 107.29(34) 201_565 . 101_554 n
Ta2 O2 Ta3 135.7(4) 3_675 . 101_554 n
Ta1 O3 Ta3 138.7(4) 1_555 . 201_554 n
Pb2 O4 Ta2 114.2(4) 101_655 . 1_555 n
Pb2 O4 Ta4 106.07(33) 101_655 . 201_555 n
Ta2 O4 Ta4 137.7(4) 1_555 . 201_555 n
Ta1 O5 Ta1 156.77(18) 2_655 . 3_655 n
Ta2 O6 Ta2 155.04(18) 2_755 . 3_665 n
Ta2 O7 Ta2 115.96(24) 101_444 . 102_544 n
Ta2 O7 Ta2 115.96(24) 101_444 . 103_554 n
Ta2 O7 Ta2 115.96(24) 102_544 . 103_554 n
Ta1 O8 Ta1 115.26(21) 101_445 . 102_545 n
Ta1 O8 Ta1 115.26(21) 101_445 . 103_555 n
Ta1 O8 Ta1 115.26(21) 102_545 . 103_555 n
Ta2 O9 Ta2 117.07(21) 201_344 . 202_544 n
Ta2 O9 Ta2 117.07(21) 201_344 . 203_564 n
Ta2 O9 Ta2 117.07(21) 202_544 . 203_564 n
Ta1 O10 Ta1 117.67(15) 201_455 . 202_445 n
Ta1 O10 Ta1 117.67(15) 201_455 . 203_555 n
Ta1 O10 Ta1 117.67(15) 202_445 . 203_555 n

loop_
_geom_bond_atom_site_label_1
_geom_bond_atom_site_label_2
_geom_bond_distance
_geom_bond_site_symmetry_1
_geom_bond_site_symmetry_2
_geom_bond_publ_flag
Pb1 Ta1 4.934(7) . 1_455 n
Pb1 Ta1 3.763(9) . 1_555 n
Pb1 Ta1 4.934(7) . 2_545 n
Pb1 Ta1 3.763(9) . 2_555 n
Pb1 Ta1 3.763(9) . 3_555 n
Pb1 Ta1 4.934(7) . 3_665 n
Pb1 Ta2 5.289(9) . 101_334 n
Pb1 Ta2 3.738(10) . 101_444 n
Pb1 Ta2 3.738(10) . 102_544 n
Pb1 Ta2 5.289(9) . 102_644 n
Pb1 Ta2 3.738(10) . 103_554 n
Pb1 Ta2 5.289(9) . 103_564 n
Pb1 Ta3 3.60215(32) . 201_444 n
Pb1 Ta3 3.60215(32) . 201_454 n
Pb1 Ta3 3.60215(32) . 201_554 n
Pb1 O2 2.496(8) . 101_434 n
Pb1 O2 2.496(8) . 102_654 n
Pb1 O2 2.496(8) . 103_454 n
Pb1 O3 2.706(7) . 1_555 n
Pb1 O3 2.706(7) . 2_555 n
Pb1 O3 2.706(7) . 3_555 n
Pb1 O7 2.741(14) . 1_555 n
Pb2 Ta1 4.966(7) . 1_455 n
Pb2 Ta1 3.805(9) . 1_555 n
Pb2 Ta1 4.966(7) . 2_545 n
Pb2 Ta1 3.805(9) . 2_555 n
Pb2 Ta1 3.805(9) . 3_555 n
Pb2 Ta1 4.966(7) . 3_665 n
Pb2 Ta2 3.714(9) . 201_344 n
Pb2 Ta2 5.262(9) . 201_444 n
Pb2 Ta2 3.714(9) . 202_544 n
Pb2 Ta2 5.262(9) . 202_554 n
Pb2 Ta2 5.262(9) . 203_454 n
Pb2 Ta2 3.714(9) . 203_564 n
Pb2 Ta4 3.60105(9) . 101_444 n
Pb2 Ta4 3.60105(9) . 101_544 n
Pb2 Ta4 3.60105(9) . 101_554 n
Pb2 O1 2.655(7) . 1_555 n
Pb2 O1 2.655(7) . 2_555 n
Pb2 O1 2.655(7) . 3_555 n
Pb2 O4 2.476(7) . 201_344 n
Pb2 O4 2.476(7) . 202_544 n
Pb2 O4 2.476(7) . 203_564 n
Pb2 O9 2.771(14) . 1_555 n
Ta1 Pb1 3.763(9) . 1_555 n
Ta1 Pb1 4.934(7) . 1_655 n
Ta1 Pb2 3.805(9) . 1_555 n
Ta1 Pb2 4.966(7) . 1_655 n
Ta1 Ta1 6.237010(10) . 1_445 n
Ta1 Ta1 6.237010(10) . 1_455 n
Ta1 Ta1 6.237010(10) . 1_545 n
Ta1 Ta1 6.237010(10) . 1_565 n
Ta1 Ta1 6.237010(10) . 1_655 n
Ta1 Ta1 6.237010(10) . 1_665 n
Ta1 Ta1 7.423(11) . 2_445 n
Ta1 Ta1 3.446(12) . 2_545 n
Ta1 Ta1 3.9873(34) . 2_555 n
Ta1 Ta1 6.8156(34) . 2_645 n
Ta1 Ta1 3.403(11) . 2_655 n
Ta1 Ta1 7.383(11) . 2_665 n
Ta1 Ta1 7.423(11) . 3_545 n
Ta1 Ta1 3.9873(34) . 3_555 n
Ta1 Ta1 7.383(11) . 3_565 n
Ta1 Ta1 3.446(12) . 3_655 n
Ta1 Ta1 3.403(11) . 3_665 n
Ta1 Ta2 7.446(8) . 101_434 n
Ta1 Ta2 6.462(9) . 101_444 n
Ta1 Ta2 7.491(9) . 102_544 n
Ta1 Ta2 6.434(9) . 102_644 n
Ta1 Ta2 6.551(9) . 103_554 n
Ta1 Ta2 7.309(10) . 103_664 n
Ta1 Ta2 7.512(9) . 201_344 n
Ta1 Ta2 6.450(9) . 201_444 n
Ta1 Ta2 6.486(9) . 202_544 n
Ta1 Ta2 7.447(8) . 202_654 n
Ta1 Ta2 7.333(10) . 203_554 n
Ta1 Ta2 6.564(9) . 203_564 n
Ta1 Ta3 5.272(8) . 201_444 n
Ta1 Ta3 6.481(6) . 201_454 n
Ta1 Ta3 6.162(7) . 201_544 n
Ta1 Ta3 3.645(10) . 201_554 n
Ta1 Ta3 7.897(5) . 201_654 n
Ta1 Ta4 6.483(5) . 101_444 n
Ta1 Ta4 3.648(9) . 101_544 n
Ta1 Ta4 5.246(8) . 101_554 n
Ta1 Ta4 7.899(5) . 101_644 n
Ta1 Ta4 6.140(7) . 101_654 n
Ta1 O1 3.732(8) . 1_545 n
Ta1 O1 4.384(7) . 1_555 n
Ta1 O1 4.202(7) . 1_655 n
Ta1 O1 4.661(6) . 2_555 n
Ta1 O1 3.699(7) . 2_655 n
Ta1 O1 4.017(9) . 2_665 n
Ta1 O1 1.971(8) . 3_555 n
Ta1 O2 4.987(7) . 101_434 n
Ta1 O2 4.529(8) . 102_654 n
Ta1 O2 4.589(8) . 103_554 n
Ta1 O3 1.944(8) . 1_555 n
Ta1 O3 4.039(9) . 2_545 n
Ta1 O3 4.714(7) . 2_555 n
Ta1 O3 3.595(7) . 2_655 n
Ta1 O3 4.388(7) . 3_555 n
Ta1 O3 4.280(7) . 3_655 n
Ta1 O3 3.612(8) . 3_665 n
Ta1 O4 4.704(7) . 201_444 n
Ta1 O4 4.593(9) . 202_544 n
Ta1 O4 5.067(7) . 203_564 n
Ta1 O5 3.8596(35) . 1_455 n
Ta1 O5 2.379(4) . 1_555 n
Ta1 O5 2.032(11) . 2_545 n
Ta1 O5 4.915(8) . 2_645 n
Ta1 O5 4.353(11) . 2_655 n
Ta1 O5 4.359(11) . 3_655 n
Ta1 O5 2.038(11) . 3_665 n
Ta1 O5 4.891(7) . 3_765 n
Ta1 O8 4.308(6) . 201_444 n
Ta1 O8 2.014(7) . 201_554 n
Ta1 O10 2.013(7) . 101_544 n
Ta1 O10 4.274(6) . 101_554 n
Ta2 Pb1 3.738(10) . 201_555 n
Ta2 Pb1 5.289(9) . 201_665 n
Ta2 Pb2 5.262(9) . 101_555 n
Ta2 Pb2 3.714(9) . 101_655 n
Ta2 Ta1 6.450(9) . 101_555 n
Ta2 Ta1 7.512(9) . 101_655 n
Ta2 Ta1 7.333(10) . 102_545 n
Ta2 Ta1 6.564(9) . 102_655 n
Ta2 Ta1 6.486(9) . 103_655 n
Ta2 Ta1 7.447(8) . 103_665 n
Ta2 Ta1 6.462(9) . 201_555 n
Ta2 Ta1 7.446(8) . 201_565 n
Ta2 Ta1 6.551(9) . 202_555 n
Ta2 Ta1 7.309(10) . 202_655 n
Ta2 Ta1 7.491(9) . 203_555 n
Ta2 Ta1 6.434(9) . 203_665 n
Ta2 Ta2 6.237010(10) . 1_445 n
Ta2 Ta2 6.237010(10) . 1_455 n
Ta2 Ta2 6.237010(10) . 1_545 n
Ta2 Ta2 6.237010(10) . 1_565 n
Ta2 Ta2 6.237010(10) . 1_655 n
Ta2 Ta2 6.237010(10) . 1_665 n
Ta2 Ta2 6.9297(31) . 2_645 n
Ta2 Ta2 3.466(13) . 2_655 n
Ta2 Ta2 7.335(12) . 2_665 n
Ta2 Ta2 3.480(13) . 2_755 n
Ta2 Ta2 3.8731(31) . 2_765 n
Ta2 Ta2 7.335(12) . 3_565 n
Ta2 Ta2 3.466(13) . 3_665 n
Ta2 Ta2 3.8731(31) . 3_675 n
Ta2 Ta2 6.9297(31) . 3_765 n
Ta2 Ta2 3.480(13) . 3_775 n
Ta2 Ta3 6.191(8) . 101_544 n
Ta2 Ta3 5.227(9) . 101_554 n
Ta2 Ta3 7.958(5) . 101_644 n
Ta2 Ta3 3.664(10) . 101_654 n
Ta2 Ta3 6.428(6) . 101_664 n
Ta2 Ta4 7.968(4) . 201_545 n
Ta2 Ta4 3.685(9) . 201_555 n
Ta2 Ta4 6.440(6) . 201_565 n
Ta2 Ta4 6.212(7) . 201_655 n
Ta2 Ta4 5.252(8) . 201_665 n
Ta2 O1 4.946(8) . 101_655 n
Ta2 O1 4.608(7) . 102_655 n
Ta2 O1 4.592(8) . 103_555 n
Ta2 O2 4.272(8) . 1_545 n
Ta2 O2 4.439(8) . 1_555 n
Ta2 O2 3.642(9) . 1_655 n
Ta2 O2 1.997(8) . 2_765 n
Ta2 O2 3.942(10) . 3_565 n
Ta2 O2 3.756(8) . 3_665 n
Ta2 O2 4.699(8) . 3_675 n
Ta2 O3 4.618(8) . 201_555 n
Ta2 O3 5.014(8) . 202_555 n
Ta2 O3 4.601(8) . 203_665 n
Ta2 O4 1.934(8) . 1_555 n
Ta2 O4 3.554(9) . 2_655 n
Ta2 O4 4.232(8) . 2_755 n
Ta2 O4 4.485(8) . 2_765 n
Ta2 O4 3.747(8) . 3_665 n
Ta2 O4 4.713(7) . 3_675 n
Ta2 O4 3.851(9) . 3_775 n
Ta2 O6 2.4580(34) . 1_555 n
Ta2 O6 3.7801(34) . 1_565 n
Ta2 O6 4.944(6) . 2_645 n
Ta2 O6 1.996(10) . 2_655 n
Ta2 O6 4.381(10) . 2_755 n
Ta2 O6 4.397(10) . 3_665 n
Ta2 O6 4.969(6) . 3_765 n
Ta2 O6 1.971(10) . 3_775 n
Ta2 O7 2.044(8) . 201_555 n
Ta2 O7 4.263(7) . 201_665 n
Ta2 O9 4.249(7) . 101_555 n
Ta2 O9 2.040(8) . 101_655 n
Ta3 Pb1 3.60215(32) . 101_445 n
Ta3 Pb1 3.60215(32) . 101_545 n
Ta3 Pb1 3.60215(32) . 101_555 n
Ta3 Ta1 3.645(10) . 101_445 n
Ta3 Ta1 6.162(7) . 101_455 n
Ta3 Ta1 6.481(6) . 101_545 n
Ta3 Ta1 5.272(8) . 101_555 n
Ta3 Ta1 6.162(7) . 102_435 n
Ta3 Ta1 5.272(8) . 102_445 n
Ta3 Ta1 7.897(5) . 102_535 n
Ta3 Ta1 3.645(10) . 102_545 n
Ta3 Ta1 6.481(6) . 102_555 n
Ta3 Ta1 6.481(6) . 103_445 n
Ta3 Ta1 5.272(8) . 103_545 n
Ta3 Ta1 3.645(10) . 103_555 n
Ta3 Ta1 6.162(7) . 103_655 n
Ta3 Ta1 7.897(5) . 103_665 n
Ta3 Ta2 3.664(10) . 201_345 n
Ta3 Ta2 7.958(5) . 201_355 n
Ta3 Ta2 5.227(9) . 201_445 n
Ta3 Ta2 6.191(8) . 201_455 n
Ta3 Ta2 6.191(8) . 202_445 n
Ta3 Ta2 3.664(10) . 202_545 n
Ta3 Ta2 5.227(9) . 202_555 n
Ta3 Ta2 6.428(6) . 202_655 n
Ta3 Ta2 5.227(9) . 203_455 n
Ta3 Ta2 6.428(6) . 203_465 n
Ta3 Ta2 6.191(8) . 203_555 n
Ta3 Ta2 3.664(10) . 203_565 n
Ta3 Ta2 7.958(5) . 203_665 n
Ta3 Ta3 6.237010(10) . 1_445 n
Ta3 Ta3 6.237010(10) . 1_455 n
Ta3 Ta3 6.237010(10) . 1_545 n
Ta3 Ta3 6.237010(10) . 1_565 n
Ta3 Ta3 6.237010(10) . 1_655 n
Ta3 Ta3 6.237010(10) . 1_665 n
Ta3 Ta4 7.135(5) . 101_445 n
Ta3 Ta4 7.135(5) . 101_545 n
Ta3 Ta4 7.135(5) . 101_555 n
Ta3 Ta4 7.108(5) . 201_445 n
Ta3 Ta4 7.108(5) . 201_455 n
Ta3 Ta4 7.108(5) . 201_555 n
Ta3 O2 4.777(7) . 201_335 n
Ta3 O2 1.960(8) . 201_445 n
Ta3 O2 1.960(8) . 202_555 n
Ta3 O2 4.777(7) . 202_655 n
Ta3 O2 1.960(8) . 203_455 n
Ta3 O2 4.777(7) . 203_465 n
Ta3 O3 1.950(8) . 101_445 n
Ta3 O3 4.826(5) . 101_555 n
Ta3 O3 4.826(5) . 102_445 n
Ta3 O3 1.950(8) . 102_545 n
Ta3 O3 4.826(5) . 103_545 n
Ta3 O3 1.950(8) . 103_555 n
Ta3 O5 3.935(11) . 101_445 n
Ta3 O5 5.006(11) . 101_455 n
Ta3 O5 5.006(11) . 102_435 n
Ta3 O5 3.935(11) . 102_545 n
Ta3 O5 3.935(11) . 103_555 n
Ta3 O5 5.006(11) . 103_655 n
Ta3 O6 3.921(9) . 201_345 n
Ta3 O6 5.017(8) . 201_455 n
Ta3 O6 5.017(8) . 202_445 n
Ta3 O6 3.921(9) . 202_545 n
Ta3 O6 5.017(8) . 203_555 n
Ta3 O6 3.921(9) . 203_565 n
Ta3 O7 4.470(8) . 101_445 n
Ta3 O7 4.470(8) . 101_545 n
Ta3 O7 4.470(8) . 101_555 n
Ta3 O8 3.515(11) . 1_555 n
Ta3 O9 3.417(13) . 1_556 n
Ta3 O10 4.537(7) . 201_445 n
Ta3 O10 4.537(7) . 201_455 n
Ta3 O10 4.537(7) . 201_555 n
Ta4 Pb2 3.60105(9) . 201_445 n
Ta4 Pb2 3.60105(9) . 201_455 n
Ta4 Pb2 3.60105(9) . 201_555 n
Ta4 Ta1 6.140(7) . 201_345 n
Ta4 Ta1 7.899(5) . 201_355 n
Ta4 Ta1 5.246(8) . 201_445 n
Ta4 Ta1 3.648(9) . 201_455 n
Ta4 Ta1 6.483(5) . 201_555 n
Ta4 Ta1 3.648(9) . 202_445 n
Ta4 Ta1 6.483(5) . 202_455 n
Ta4 Ta1 6.140(7) . 202_545 n
Ta4 Ta1 5.246(8) . 202_555 n
Ta4 Ta1 6.483(5) . 203_445 n
Ta4 Ta1 5.246(8) . 203_455 n
Ta4 Ta1 3.648(9) . 203_555 n
Ta4 Ta1 6.140(7) . 203_565 n
Ta4 Ta1 7.899(5) . 203_665 n
Ta4 Ta2 5.252(8) . 101_334 n
Ta4 Ta2 6.212(7) . 101_344 n
Ta4 Ta2 6.440(6) . 101_434 n
Ta4 Ta2 3.685(9) . 101_444 n
Ta4 Ta2 7.968(4) . 101_454 n
Ta4 Ta2 7.968(4) . 102_434 n
Ta4 Ta2 6.212(7) . 102_534 n
Ta4 Ta2 3.685(9) . 102_544 n
Ta4 Ta2 5.252(8) . 102_644 n
Ta4 Ta2 6.440(6) . 102_654 n
Ta4 Ta2 6.440(6) . 103_454 n
Ta4 Ta2 3.685(9) . 103_554 n
Ta4 Ta2 5.252(8) . 103_564 n
Ta4 Ta2 7.968(4) . 103_654 n
Ta4 Ta2 6.212(7) . 103_664 n
Ta4 Ta3 7.108(5) . 101_444 n
Ta4 Ta3 7.108(5) . 101_544 n
Ta4 Ta3 7.108(5) . 101_554 n
Ta4 Ta3 7.135(5) . 201_444 n
Ta4 Ta3 7.135(5) . 201_454 n
Ta4 Ta3 7.135(5) . 201_554 n
Ta4 Ta4 6.237010(10) . 1_445 n
Ta4 Ta4 6.237010(10) . 1_455 n
Ta4 Ta4 6.237010(10) . 1_545 n
Ta4 Ta4 6.237010(10) . 1_565 n
Ta4 Ta4 6.237010(10) . 1_655 n
Ta4 Ta4 6.237010(10) . 1_665 n
Ta4 O1 2.001(6) . 201_445 n
Ta4 O1 4.715(5) . 201_555 n
Ta4 O1 4.715(5) . 202_455 n
Ta4 O1 2.001(6) . 202_555 n
Ta4 O1 4.715(5) . 203_445 n
Ta4 O1 2.001(6) . 203_455 n
Ta4 O4 4.822(6) . 101_334 n
Ta4 O4 2.018(7) . 101_444 n
Ta4 O4 2.018(7) . 102_544 n
Ta4 O4 4.822(6) . 102_644 n
Ta4 O4 2.018(7) . 103_554 n
Ta4 O4 4.822(6) . 103_564 n
Ta4 O5 4.950(10) . 201_345 n
Ta4 O5 3.829(10) . 201_455 n
Ta4 O5 3.829(10) . 202_445 n
Ta4 O5 4.950(10) . 202_545 n
Ta4 O5 3.829(10) . 203_555 n
Ta4 O5 4.950(10) . 203_565 n
Ta4 O6 4.950(7) . 101_344 n
Ta4 O6 3.878(9) . 101_444 n
Ta4 O6 4.950(7) . 102_534 n
Ta4 O6 3.878(9) . 102_544 n
Ta4 O6 3.878(9) . 103_554 n
Ta4 O6 4.950(7) . 103_664 n
Ta4 O7 3.511(12) . 1_555 n
Ta4 O8 4.449(6) . 101_444 n
Ta4 O8 4.449(6) . 101_544 n
Ta4 O8 4.449(6) . 101_554 n
Ta4 O9 4.526(7) . 201_445 n
Ta4 O9 4.526(7) . 201_455 n
Ta4 O9 4.526(7) . 201_555 n
Ta4 O10 3.368(10) . 1_555 n
O1 Pb2 2.655(7) . 1_555 n
O1 Ta1 4.202(7) . 1_455 n
O1 Ta1 4.384(7) . 1_555 n
O1 Ta1 3.732(8) . 1_565 n
O1 Ta1 1.971(8) . 2_555 n
O1 Ta1 4.661(6) . 3_555 n
O1 Ta1 4.017(9) . 3_565 n
O1 Ta1 3.699(7) . 3_665 n
O1 Ta2 4.946(8) . 201_344 n
O1 Ta2 4.592(8) . 202_554 n
O1 Ta2 4.608(7) . 203_564 n
O1 Ta4 4.715(5) . 101_444 n
O1 Ta4 2.001(6) . 101_554 n
O2 Pb1 2.496(8) . 201_565 n
O2 Ta1 4.987(7) . 201_565 n
O2 Ta1 4.589(8) . 202_555 n
O2 Ta1 4.529(8) . 203_565 n
O2 Ta2 3.642(9) . 1_455 n
O2 Ta2 4.439(8) . 1_555 n
O2 Ta2 4.272(8) . 1_565 n
O2 Ta2 3.756(8) . 2_655 n
O2 Ta2 3.942(10) . 2_665 n
O2 Ta2 4.699(8) . 2_765 n
O2 Ta2 1.997(8) . 3_675 n
O2 Ta3 1.960(8) . 101_554 n
O2 Ta3 4.777(7) . 101_664 n
O3 Pb1 2.706(7) . 1_555 n
O3 Ta1 1.944(8) . 1_555 n
O3 Ta1 4.280(7) . 2_545 n
O3 Ta1 4.388(7) . 2_555 n
O3 Ta1 3.612(8) . 2_655 n
O3 Ta1 4.714(7) . 3_555 n
O3 Ta1 4.039(9) . 3_655 n
O3 Ta1 3.595(7) . 3_665 n
O3 Ta2 4.618(8) . 101_444 n
O3 Ta2 4.601(8) . 102_644 n
O3 Ta2 5.014(8) . 103_554 n
O3 Ta3 4.826(5) . 201_444 n
O3 Ta3 1.950(8) . 201_554 n
O4 Pb2 2.476(7) . 101_655 n
O4 Ta1 4.704(7) . 101_555 n
O4 Ta1 5.067(7) . 102_655 n
O4 Ta1 4.593(9) . 103_655 n
O4 Ta2 1.934(8) . 1_555 n
O4 Ta2 3.747(8) . 2_655 n
O4 Ta2 3.851(9) . 2_755 n
O4 Ta2 4.713(7) . 2_765 n
O4 Ta2 3.554(9) . 3_665 n
O4 Ta2 4.485(8) . 3_675 n
O4 Ta2 4.232(8) . 3_775 n
O4 Ta4 2.018(7) . 201_555 n
O4 Ta4 4.822(6) . 201_665 n
O5 Ta1 2.379(4) . 1_555 n
O5 Ta1 3.8596(35) . 1_655 n
O5 Ta1 4.359(11) . 2_545 n
O5 Ta1 4.891(7) . 2_645 n
O5 Ta1 2.038(11) . 2_655 n
O5 Ta1 2.032(11) . 3_655 n
O5 Ta1 4.353(11) . 3_665 n
O5 Ta1 4.915(8) . 3_765 n
O5 Ta3 5.006(11) . 201_544 n
O5 Ta3 3.935(11) . 201_554 n
O5 Ta4 3.829(10) . 101_544 n
O5 Ta4 4.950(10) . 101_654 n
O6 Ta2 3.7801(34) . 1_545 n
O6 Ta2 2.4580(34) . 1_555 n
O6 Ta2 4.969(6) . 2_645 n
O6 Ta2 4.397(10) . 2_655 n
O6 Ta2 1.971(10) . 2_755 n
O6 Ta2 1.996(10) . 3_665 n
O6 Ta2 4.944(6) . 3_765 n
O6 Ta2 4.381(10) . 3_775 n
O6 Ta3 5.017(8) . 101_544 n
O6 Ta3 3.921(9) . 101_654 n
O6 Ta4 3.878(9) . 201_555 n
O6 Ta4 4.950(7) . 201_655 n
O7 Pb1 2.741(14) . 1_555 n
O7 Ta2 4.263(7) . 101_334 n
O7 Ta2 2.044(8) . 101_444 n
O7 Ta2 2.044(8) . 102_544 n
O7 Ta2 4.263(7) . 102_644 n
O7 Ta2 2.044(8) . 103_554 n
O7 Ta2 4.263(7) . 103_564 n
O7 Ta3 4.470(8) . 201_444 n
O7 Ta3 4.470(8) . 201_454 n
O7 Ta3 4.470(8) . 201_554 n
O7 Ta4 3.511(12) . 1_555 n
O8 Ta1 2.014(7) . 101_445 n
O8 Ta1 4.308(6) . 101_555 n
O8 Ta1 4.308(6) . 102_445 n
O8 Ta1 2.014(7) . 102_545 n
O8 Ta1 4.308(6) . 103_545 n
O8 Ta1 2.014(7) . 103_555 n
O8 Ta3 3.515(11) . 1_555 n
O8 Ta4 4.449(6) . 201_445 n
O8 Ta4 4.449(6) . 201_455 n
O8 Ta4 4.449(6) . 201_555 n
O9 Pb2 2.771(14) . 1_555 n
O9 Ta2 2.040(8) . 201_344 n
O9 Ta2 4.249(7) . 201_444 n
O9 Ta2 2.040(8) . 202_544 n
O9 Ta2 4.249(7) . 202_554 n
O9 Ta2 4.249(7) . 203_454 n
O9 Ta2 2.040(8) . 203_564 n
O9 Ta3 3.417(13) . 1_554 n
O9 Ta4 4.526(7) . 101_444 n
O9 Ta4 4.526(7) . 101_544 n
O9 Ta4 4.526(7) . 101_554 n
O10 Ta1 4.274(6) . 201_445 n
O10 Ta1 2.013(7) . 201_455 n
O10 Ta1 2.013(7) . 202_445 n
O10 Ta1 4.274(6) . 202_555 n
O10 Ta1 4.274(6) . 203_455 n
O10 Ta1 2.013(7) . 203_555 n
O10 Ta3 4.537(7) . 101_444 n
O10 Ta3 4.537(7) . 101_544 n
O10 Ta3 4.537(7) . 101_554 n
O10 Ta4 3.368(10) . 1_555 n
